data_4501410
loop_
_publ_author_name
'Zhang, Qi-Long'
'Zhu, Bi-Xue'
'Zhang, Yun-Qiuan'
'Tao, Zhu'
'Clegg, Jack K.'
'Lindoy, Leonard F.'
'Wei, Gang'

_publ_section_title
;
 Silver(I) Coordination Polymers Incorporating Neutral \g-Carbon
 BoundN,N&#x2032;-Bis(acetylacetone)alkanediimine Units
;
_journal_issue 12
_journal_name_full 'Crystal Growth &amp; Design'
_journal_page_first 5688
_journal_paper_doi 10.1021/cg201222a
_journal_volume 11
_journal_year 2011
_chemical_formula_moiety 'C24 H28 Ag N3 O7'
_chemical_formula_sum 'C24 H28 Ag N3 O7'
_chemical_formula_weight 578.36
_chemical_name_systematic
;
 ?
;
_space_group_IT_number 14
_symmetry_cell_setting monoclinic
_symmetry_space_group_name_Hall '-P 2ybc'
_symmetry_space_group_name_H-M 'P 1 21/c 1'
_atom_sites_solution_hydrogens geom
_atom_sites_solution_primary direct
_atom_sites_solution_secondary difmap
_audit_creation_method SHELXL-97
_cell_angle_alpha 90.00
_cell_angle_beta 95.781(2)
_cell_angle_gamma 90.00
_cell_formula_units_Z 4
_cell_length_a 9.0801(5)
_cell_length_b 8.1551(5)
_cell_length_c 33.2742(18)
_cell_measurement_reflns_used 78
_cell_measurement_temperature 293(2)
_cell_measurement_theta_max 21.3
_cell_measurement_theta_min 1.56
_cell_volume 2451.4(2)
_computing_structure_refinement 'SHELXL-97 (Sheldrick, 1997)'
_diffrn_ambient_temperature 293(2)
_diffrn_measured_fraction_theta_full 0.982
_diffrn_measured_fraction_theta_max 0.982
_diffrn_measurement_device_type 'Bruker CCD Area Detector'
_diffrn_measurement_method '\f and \w scan'
_diffrn_radiation_monochromator graphite
_diffrn_radiation_source 'fine-focus sealed tube'
_diffrn_radiation_type MoK\a
_diffrn_radiation_wavelength 0.71073
_diffrn_reflns_av_R_equivalents 0.0467
_diffrn_reflns_av_sigmaI/netI 0.0346
_diffrn_reflns_limit_h_max 11
_diffrn_reflns_limit_h_min -11
_diffrn_reflns_limit_k_max 10
_diffrn_reflns_limit_k_min -10
_diffrn_reflns_limit_l_max 41
_diffrn_reflns_limit_l_min -40
_diffrn_reflns_number 24853
_diffrn_reflns_theta_full 26.00
_diffrn_reflns_theta_max 26.00
_diffrn_reflns_theta_min 2.25
_exptl_absorpt_coefficient_mu 0.871
_exptl_absorpt_correction_T_max 0.7988
_exptl_absorpt_correction_T_min 0.7739
_exptl_absorpt_correction_type multi-scan
_exptl_absorpt_process_details 'SADABS (Bruker, 2008)'
_exptl_crystal_colour colorless
_exptl_crystal_density_diffrn 1.567
_exptl_crystal_density_method 'not measured'
_exptl_crystal_description block
_exptl_crystal_F_000 1184
_exptl_crystal_size_max 0.31
_exptl_crystal_size_mid 0.28
_exptl_crystal_size_min 0.27
_refine_diff_density_max 0.551
_refine_diff_density_min -0.517
_refine_diff_density_rms 0.074
_refine_ls_extinction_method none
_refine_ls_goodness_of_fit_ref 1.065
_refine_ls_hydrogen_treatment constr
_refine_ls_matrix_type full
_refine_ls_number_parameters 317
_refine_ls_number_reflns 4716
_refine_ls_number_restraints 0
_refine_ls_restrained_S_all 1.065
_refine_ls_R_factor_all 0.0501
_refine_ls_R_factor_gt 0.0356
_refine_ls_shift/su_max 0.002
_refine_ls_shift/su_mean 0.000
_refine_ls_structure_factor_coef Fsqd
_refine_ls_weighting_details 'calc w=1/[\s^2^(Fo^2^)+(0.0469P)^2^+1.1167P] where P=(Fo^2^+2Fc^2^)/3'
_refine_ls_weighting_scheme calc
_refine_ls_wR_factor_gt 0.0882
_refine_ls_wR_factor_ref 0.0940
_reflns_number_gt 3736
_reflns_number_total 4716
_reflns_threshold_expression >2sigma(I)
_cod_data_source_file cg201222a_si_001.cif
_cod_data_source_block 5
_cod_original_sg_symbol_H-M 'P 21/c'
_cod_database_code 4501410

loop_
_symmetry_equiv_pos_as_xyz
'x, y, z'
'-x, y+1/2, -z+1/2'
'-x, -y, -z'
'x, -y-1/2, z-1/2'

loop_
_atom_site_label
_atom_site_type_symbol
_atom_site_fract_x
_atom_site_fract_y
_atom_site_fract_z
_atom_site_U_iso_or_equiv
_atom_site_adp_type
_atom_site_occupancy
_atom_site_symmetry_multiplicity
_atom_site_calc_flag
_atom_site_refinement_flags
Ag1 Ag 0.91259(3) 0.16843(3) 0.771648(7) 0.03793(11) Uani 1 1 d .
O1 O 0.7493(3) 0.1717(3) 0.71524(7) 0.0574(8) Uani 1 1 d .
O4 O 0.1122(2) 0.2456(3) 1.01095(6) 0.0361(5) Uani 1 1 d .
O3 O 0.3937(2) 0.2394(3) 0.97534(7) 0.0438(6) Uani 1 1 d .
O2 O 1.1424(2) 0.2744(3) 0.86790(7) 0.0431(6) Uani 1 1 d .
C3 C 1.0300(3) 0.2444(4) 0.54348(9) 0.0294(7) Uani 1 1 d .
C10 C 0.6112(4) 0.1601(4) 0.70860(10) 0.0383(8) Uani 1 1 d .
O5 O 0.9571(3) 0.4536(3) 0.76716(8) 0.0641(8) Uani 1 1 d .
N2 N 0.8691(3) 0.1886(3) 0.88184(7) 0.0301(6) Uani 1 1 d .
H2A H 0.9399 0.2587 0.8857 0.036 Uiso 1 1 calc R
C8 C 0.6059(3) 0.2172(4) 0.63576(9) 0.0309(7) Uani 1 1 d .
C17 C 0.7455(3) 0.2079(4) 0.90505(9) 0.0289(7) Uani 1 1 d .
N1 N 0.7539(3) 0.2273(3) 0.63776(7) 0.0342(6) Uani 1 1 d .
H1A H 0.7998 0.2266 0.6617 0.041 Uiso 1 1 calc R
O6 O 0.8027(3) 0.4671(3) 0.81234(8) 0.0611(7) Uani 1 1 d .
C6 C 0.8453(3) 0.2392(4) 0.60543(9) 0.0282(7) Uani 1 1 d .
C22 C 0.7494(4) 0.1352(5) 0.94281(10) 0.0455(9) Uani 1 1 d .
H22 H 0.8330 0.0772 0.9531 0.055 Uiso 1 1 calc R
C20 C 0.5054(3) 0.2325(4) 0.95025(9) 0.0325(7) Uani 1 1 d .
C15 C 0.8829(3) 0.0713(4) 0.85487(8) 0.0280(6) Uani 1 1 d .
O7 O 0.8897(4) 0.6867(3) 0.78675(11) 0.0769(10) Uani 1 1 d .
C4 C 0.9215(3) 0.3644(4) 0.54557(9) 0.0319(7) Uani 1 1 d .
H4 H 0.9104 0.4464 0.5261 0.038 Uiso 1 1 calc R
C18 C 0.6201(4) 0.2906(4) 0.89015(9) 0.0343(7) Uani 1 1 d .
H18 H 0.6163 0.3391 0.8648 0.041 Uiso 1 1 calc R
C14 C 1.0089(3) 0.0602(4) 0.83365(9) 0.0299(7) Uani 1 1 d .
H14 H 1.0098 -0.0172 0.8132 0.036 Uiso 1 1 calc R
C5 C 0.8303(3) 0.3620(4) 0.57654(9) 0.0320(7) Uani 1 1 d .
H5 H 0.7589 0.4430 0.5779 0.038 Uiso 1 1 calc R
C7 C 0.5164(4) 0.2436(5) 0.59605(10) 0.0404(8) Uani 1 1 d .
H7A H 0.5099 0.3590 0.5904 0.061 Uiso 1 1 calc R
H7B H 0.4188 0.1998 0.5972 0.061 Uiso 1 1 calc R
H7C H 0.5632 0.1892 0.5751 0.061 Uiso 1 1 calc R
C24 C 0.2049(3) 0.3830(4) 1.00467(9) 0.0344(7) Uani 1 1 d .
H24A H 0.2794 0.3951 1.0275 0.041 Uiso 1 1 calc R
H24B H 0.1460 0.4825 1.0023 0.041 Uiso 1 1 calc R
N3 N 0.8821(3) 0.5358(4) 0.78943(8) 0.0433(7) Uani 1 1 d .
C19 C 0.4987(3) 0.3031(4) 0.91224(10) 0.0353(7) Uani 1 1 d .
H19 H 0.4139 0.3583 0.9016 0.042 Uiso 1 1 calc R
C2 C 1.0505(3) 0.1265(4) 0.57363(9) 0.0324(7) Uani 1 1 d .
H2 H 1.1254 0.0489 0.5732 0.039 Uiso 1 1 calc R
C9 C 0.5361(4) 0.1822(4) 0.66991(10) 0.0358(7) Uani 1 1 d .
H9 H 0.4335 0.1727 0.6671 0.043 Uiso 1 1 calc R
C13 C 1.1365(3) 0.1637(4) 0.84234(9) 0.0331(7) Uani 1 1 d .
C11 C 0.5255(5) 0.1236(6) 0.74401(12) 0.0635(12) Uani 1 1 d .
H11A H 0.5929 0.1119 0.7680 0.095 Uiso 1 1 calc R
H11B H 0.4708 0.0237 0.7391 0.095 Uiso 1 1 calc R
H11C H 0.4582 0.2120 0.7476 0.095 Uiso 1 1 calc R
C23 C 0.2781(3) 0.3566(4) 0.96668(10) 0.0387(8) Uani 1 1 d .
H23A H 0.2067 0.3163 0.9453 0.046 Uiso 1 1 calc R
H23B H 0.3187 0.4591 0.9579 0.046 Uiso 1 1 calc R
C16 C 0.7628(4) -0.0534(4) 0.84903(11) 0.0462(9) Uani 1 1 d .
H16A H 0.6865 -0.0271 0.8659 0.069 Uiso 1 1 calc R
H16B H 0.8025 -0.1598 0.8561 0.069 Uiso 1 1 calc R
H16C H 0.7220 -0.0536 0.8213 0.069 Uiso 1 1 calc R
C1 C 0.9584(3) 0.1253(4) 0.60451(9) 0.0332(7) Uani 1 1 d .
H1 H 0.9727 0.0471 0.6249 0.040 Uiso 1 1 calc R
C21 C 0.6299(4) 0.1483(5) 0.96518(10) 0.0468(9) Uani 1 1 d .
H21 H 0.6338 0.0998 0.9906 0.056 Uiso 1 1 calc R
C12 C 1.2699(4) 0.1341(5) 0.81931(12) 0.0500(10) Uani 1 1 d .
H12A H 1.3466 0.2107 0.8281 0.075 Uiso 1 1 calc R
H12B H 1.2421 0.1484 0.7909 0.075 Uiso 1 1 calc R
H12C H 1.3054 0.0243 0.8243 0.075 Uiso 1 1 calc R

loop_
_atom_site_aniso_label
_atom_site_aniso_U_11
_atom_site_aniso_U_22
_atom_site_aniso_U_33
_atom_site_aniso_U_23
_atom_site_aniso_U_13
_atom_site_aniso_U_12
Ag1 0.04304(17) 0.04566(17) 0.02557(15) 0.00276(11) 0.00587(11) 0.00323(12)
O1 0.0396(15) 0.104(2) 0.0288(13) 0.0078(13) 0.0057(11) -0.0029(14)
O4 0.0342(12) 0.0465(13) 0.0301(12) -0.0030(10) 0.0164(10) 0.0006(10)
O3 0.0349(13) 0.0619(15) 0.0382(13) 0.0201(12) 0.0213(10) 0.0196(11)
O2 0.0309(12) 0.0552(15) 0.0443(14) -0.0155(12) 0.0090(10) -0.0032(11)
C3 0.0275(16) 0.0376(17) 0.0243(16) -0.0038(13) 0.0080(13) -0.0091(13)
C10 0.041(2) 0.046(2) 0.0298(18) 0.0028(15) 0.0135(15) 0.0004(15)
O5 0.090(2) 0.0423(15) 0.0684(18) 0.0038(13) 0.0471(16) 0.0020(14)
N2 0.0236(13) 0.0394(15) 0.0282(14) -0.0025(11) 0.0072(11) -0.0016(11)
C8 0.0319(17) 0.0326(16) 0.0288(17) -0.0034(13) 0.0067(13) -0.0018(13)
C17 0.0251(15) 0.0355(17) 0.0272(16) -0.0028(12) 0.0076(12) 0.0011(12)
N1 0.0269(14) 0.0549(17) 0.0211(14) 0.0001(12) 0.0045(11) -0.0016(12)
O6 0.0631(17) 0.0697(18) 0.0557(17) 0.0130(14) 0.0317(14) -0.0004(14)
C6 0.0267(16) 0.0375(17) 0.0213(15) -0.0036(13) 0.0065(12) -0.0071(13)
C22 0.0362(19) 0.070(2) 0.0314(18) 0.0146(17) 0.0116(15) 0.0231(17)
C20 0.0283(16) 0.0437(18) 0.0272(17) 0.0050(14) 0.0103(13) 0.0041(14)
C15 0.0332(16) 0.0307(16) 0.0210(15) 0.0034(12) 0.0072(12) 0.0028(13)
O7 0.108(3) 0.0396(18) 0.092(2) -0.0103(15) 0.051(2) -0.0035(16)
C4 0.0326(17) 0.0378(18) 0.0260(16) 0.0051(13) 0.0059(13) -0.0049(13)
C18 0.0379(18) 0.0457(19) 0.0202(16) 0.0074(13) 0.0081(13) 0.0070(14)
C14 0.0330(17) 0.0338(17) 0.0237(15) -0.0017(12) 0.0065(13) 0.0058(13)
C5 0.0278(16) 0.0394(18) 0.0290(17) 0.0006(13) 0.0045(13) 0.0019(13)
C7 0.0302(18) 0.058(2) 0.0335(19) -0.0006(16) 0.0052(14) -0.0017(16)
C24 0.0307(17) 0.0442(19) 0.0298(17) 0.0068(14) 0.0102(13) 0.0082(14)
N3 0.0517(18) 0.0480(19) 0.0318(15) 0.0007(13) 0.0121(13) 0.0007(14)
C19 0.0253(16) 0.049(2) 0.0318(18) 0.0097(14) 0.0048(13) 0.0084(14)
C2 0.0317(17) 0.0350(17) 0.0317(17) 0.0013(13) 0.0098(13) 0.0015(13)
C9 0.0268(16) 0.0449(19) 0.0374(19) 0.0007(14) 0.0111(14) -0.0009(14)
C13 0.0265(16) 0.0448(19) 0.0293(17) 0.0017(14) 0.0083(13) 0.0060(14)
C11 0.056(3) 0.096(3) 0.042(2) 0.015(2) 0.023(2) 0.000(2)
C23 0.0302(17) 0.052(2) 0.0362(18) 0.0136(15) 0.0136(14) 0.0130(15)
C16 0.046(2) 0.045(2) 0.051(2) -0.0081(17) 0.0199(17) -0.0070(16)
C1 0.0356(18) 0.0385(18) 0.0262(16) 0.0058(13) 0.0059(13) -0.0030(14)
C21 0.041(2) 0.071(3) 0.0307(18) 0.0220(17) 0.0139(15) 0.0239(18)
C12 0.0353(19) 0.063(2) 0.055(2) -0.0105(19) 0.0219(18) -0.0014(17)

loop_
_atom_type_symbol
_atom_type_description
_atom_type_scat_dispersion_real
_atom_type_scat_dispersion_imag
_atom_type_scat_source
C C 0.0033 0.0016 'International Tables Vol C Tables 4.2.6.8 and 6.1.1.4'
H H 0.0000 0.0000 'International Tables Vol C Tables 4.2.6.8 and 6.1.1.4'
N N 0.0061 0.0033 'International Tables Vol C Tables 4.2.6.8 and 6.1.1.4'
O O 0.0106 0.0060 'International Tables Vol C Tables 4.2.6.8 and 6.1.1.4'
Ag Ag -0.8971 1.1015 'International Tables Vol C Tables 4.2.6.8 and 6.1.1.4'

loop_
_geom_angle_atom_site_label_1
_geom_angle_atom_site_label_2
_geom_angle_atom_site_label_3
_geom_angle
_geom_angle_site_symmetry_1
_geom_angle_site_symmetry_3
O1 Ag1 C14 152.98(10) . .
O1 Ag1 O5 92.16(11) . .
C14 Ag1 O5 112.11(11) . .
O1 Ag1 O5 83.50(10) . 2_746
C14 Ag1 O5 92.09(10) . 2_746
O5 Ag1 O5 123.68(4) . 2_746
C10 O1 Ag1 134.6(2) . .
C3 O4 C24 116.2(2) 4_466 .
C20 O3 C23 118.4(2) . .
O4 C3 C2 124.3(3) 4_665 .
O4 C3 C4 116.0(3) 4_665 .
C2 C3 C4 119.6(3) . .
O1 C10 C9 122.4(3) . .
O1 C10 C11 117.6(3) . .
C9 C10 C11 120.0(3) . .
N3 O5 Ag1 112.5(2) . .
N3 O5 Ag1 104.0(2) . 2_756
Ag1 O5 Ag1 143.24(11) . 2_756
C15 N2 C17 125.2(3) . .
C15 N2 H2A 117.4 . .
C17 N2 H2A 117.4 . .
N1 C8 C9 120.7(3) . .
N1 C8 C7 119.1(3) . .
C9 C8 C7 120.1(3) . .
C18 C17 C22 118.8(3) . .
C18 C17 N2 121.7(3) . .
C22 C17 N2 119.4(3) . .
C8 N1 C6 128.5(3) . .
C8 N1 H1A 115.7 . .
C6 N1 H1A 115.7 . .
C5 C6 C1 119.3(3) . .
C5 C6 N1 123.2(3) . .
C1 C6 N1 117.3(3) . .
C21 C22 C17 120.4(3) . .
C21 C22 H22 119.8 . .
C17 C22 H22 119.8 . .
C21 C20 O3 115.5(3) . .
C21 C20 C19 119.8(3) . .
O3 C20 C19 124.6(3) . .
N2 C15 C14 121.6(3) . .
N2 C15 C16 117.6(3) . .
C14 C15 C16 120.8(3) . .
C5 C4 C3 120.3(3) . .
C5 C4 H4 119.8 . .
C3 C4 H4 119.8 . .
C17 C18 C19 121.2(3) . .
C17 C18 H18 119.4 . .
C19 C18 H18 119.4 . .
C15 C14 C13 122.7(3) . .
C15 C14 Ag1 99.68(19) . .
C13 C14 Ag1 100.27(19) . .
C15 C14 H14 118.6 . .
C13 C14 H14 118.6 . .
Ag1 C14 H14 68.8 . .
C4 C5 C6 120.1(3) . .
C4 C5 H5 119.9 . .
C6 C5 H5 119.9 . .
C8 C7 H7A 109.5 . .
C8 C7 H7B 109.5 . .
H7A C7 H7B 109.5 . .
C8 C7 H7C 109.5 . .
H7A C7 H7C 109.5 . .
H7B C7 H7C 109.5 . .
O4 C24 C23 109.1(3) . .
O4 C24 H24A 109.9 . .
C23 C24 H24A 109.9 . .
O4 C24 H24B 109.9 . .
C23 C24 H24B 109.9 . .
H24A C24 H24B 108.3 . .
O6 N3 O7 122.4(3) . .
O6 N3 O5 120.7(3) . .
O7 N3 O5 116.9(3) . .
C20 C19 C18 119.2(3) . .
C20 C19 H19 120.4 . .
C18 C19 H19 120.4 . .
C1 C2 C3 119.5(3) . .
C1 C2 H2 120.3 . .
C3 C2 H2 120.3 . .
C8 C9 C10 123.9(3) . .
C8 C9 H9 118.1 . .
C10 C9 H9 118.1 . .
O2 C13 C14 122.9(3) . .
O2 C13 C12 118.8(3) . .
C14 C13 C12 118.2(3) . .
C10 C11 H11A 109.5 . .
C10 C11 H11B 109.5 . .
H11A C11 H11B 109.5 . .
C10 C11 H11C 109.5 . .
H11A C11 H11C 109.5 . .
H11B C11 H11C 109.5 . .
O3 C23 C24 107.8(2) . .
O3 C23 H23A 110.2 . .
C24 C23 H23A 110.2 . .
O3 C23 H23B 110.2 . .
C24 C23 H23B 110.2 . .
H23A C23 H23B 108.5 . .
C15 C16 H16A 109.5 . .
C15 C16 H16B 109.5 . .
H16A C16 H16B 109.5 . .
C15 C16 H16C 109.5 . .
H16A C16 H16C 109.5 . .
H16B C16 H16C 109.5 . .
C6 C1 C2 120.9(3) . .
C6 C1 H1 119.5 . .
C2 C1 H1 119.5 . .
C20 C21 C22 120.5(3) . .
C20 C21 H21 119.8 . .
C22 C21 H21 119.8 . .
C13 C12 H12A 109.5 . .
C13 C12 H12B 109.5 . .
H12A C12 H12B 109.5 . .
C13 C12 H12C 109.5 . .
H12A C12 H12C 109.5 . .
H12B C12 H12C 109.5 . .

loop_
_geom_bond_atom_site_label_1
_geom_bond_atom_site_label_2
_geom_bond_distance
_geom_bond_site_symmetry_2
Ag1 O1 2.272(3) .
Ag1 C14 2.332(3) .
Ag1 O5 2.368(3) .
Ag1 O5 2.539(3) 2_746
O1 C10 1.254(4) .
O4 C3 1.378(3) 4_466
O4 C24 1.429(4) .
O3 C20 1.379(3) .
O3 C23 1.427(4) .
O2 C13 1.237(4) .
C3 O4 1.378(3) 4_665
C3 C2 1.389(4) .
C3 C4 1.395(4) .
C10 C9 1.407(5) .
C10 C11 1.506(5) .
O5 N3 1.250(4) .
O5 Ag1 2.539(3) 2_756
N2 C15 1.326(4) .
N2 C17 1.434(4) .
N2 H2A 0.8600 .
C8 N1 1.342(4) .
C8 C9 1.385(4) .
C8 C7 1.495(5) .
C17 C18 1.372(4) .
C17 C22 1.386(4) .
N1 C6 1.426(4) .
N1 H1A 0.8600 .
O6 N3 1.235(4) .
C6 C5 1.386(4) .
C6 C1 1.387(4) .
C22 C21 1.380(4) .
C22 H22 0.9300 .
C20 C21 1.372(4) .
C20 C19 1.385(4) .
C15 C14 1.406(4) .
C15 C16 1.489(4) .
O7 N3 1.237(4) .
C4 C5 1.386(4) .
C4 H4 0.9300 .
C18 C19 1.389(4) .
C18 H18 0.9300 .
C14 C13 1.439(4) .
C14 H14 0.9300 .
C5 H5 0.9300 .
C7 H7A 0.9600 .
C7 H7B 0.9600 .
C7 H7C 0.9600 .
C24 C23 1.502(4) .
C24 H24A 0.9700 .
C24 H24B 0.9700 .
C19 H19 0.9300 .
C2 C1 1.389(4) .
C2 H2 0.9300 .
C9 H9 0.9300 .
C13 C12 1.517(4) .
C11 H11A 0.9600 .
C11 H11B 0.9600 .
C11 H11C 0.9600 .
C23 H23A 0.9700 .
C23 H23B 0.9700 .
C16 H16A 0.9600 .
C16 H16B 0.9600 .
C16 H16C 0.9600 .
C1 H1 0.9300 .
C21 H21 0.9300 .
C12 H12A 0.9600 .
C12 H12B 0.9600 .
C12 H12C 0.9600 .

loop_
_geom_torsion_atom_site_label_1
_geom_torsion_atom_site_label_2
_geom_torsion_atom_site_label_3
_geom_torsion_atom_site_label_4
_geom_torsion
_geom_torsion_site_symmetry_1
_geom_torsion_site_symmetry_4
C14 Ag1 O1 C10 47.4(4) . .
O5 Ag1 O1 C10 -107.2(3) . .
O5 Ag1 O1 C10 129.2(3) 2_746 .
Ag1 O1 C10 C9 173.7(2) . .
Ag1 O1 C10 C11 -5.4(5) . .
O1 Ag1 O5 N3 97.4(3) . .
C14 Ag1 O5 N3 -70.4(3) . .
O5 Ag1 O5 N3 -178.9(3) 2_746 .
O1 Ag1 O5 Ag1 -74.5(2) . 2_756
C14 Ag1 O5 Ag1 117.6(2) . 2_756
O5 Ag1 O5 Ag1 9.10(19) 2_746 2_756
C15 N2 C17 C18 -84.9(4) . .
C15 N2 C17 C22 92.1(4) . .
C9 C8 N1 C6 170.4(3) . .
C7 C8 N1 C6 -9.4(5) . .
C8 N1 C6 C5 56.7(5) . .
C8 N1 C6 C1 -126.3(3) . .
C18 C17 C22 C21 -1.1(5) . .
N2 C17 C22 C21 -178.2(3) . .
C23 O3 C20 C21 164.6(3) . .
C23 O3 C20 C19 -15.5(5) . .
C17 N2 C15 C14 -179.3(3) . .
C17 N2 C15 C16 -1.9(4) . .
O4 C3 C4 C5 178.2(3) 4_665 .
C2 C3 C4 C5 -2.8(5) . .
C22 C17 C18 C19 0.4(5) . .
N2 C17 C18 C19 177.5(3) . .
N2 C15 C14 C13 6.2(5) . .
C16 C15 C14 C13 -171.1(3) . .
N2 C15 C14 Ag1 -102.7(3) . .
C16 C15 C14 Ag1 80.0(3) . .
O1 Ag1 C14 C15 -58.8(3) . .
O5 Ag1 C14 C15 93.6(2) . .
O5 Ag1 C14 C15 -138.5(2) 2_746 .
O1 Ag1 C14 C13 175.20(19) . .
O5 Ag1 C14 C13 -32.4(2) . .
O5 Ag1 C14 C13 95.45(19) 2_746 .
C3 C4 C5 C6 -0.7(5) . .
C1 C6 C5 C4 4.1(5) . .
N1 C6 C5 C4 -179.0(3) . .
C3 O4 C24 C23 -176.3(2) 4_466 .
Ag1 O5 N3 O6 4.1(4) . .
Ag1 O5 N3 O6 179.2(3) 2_756 .
Ag1 O5 N3 O7 -174.7(3) . .
Ag1 O5 N3 O7 0.4(4) 2_756 .
C21 C20 C19 C18 -1.4(5) . .
O3 C20 C19 C18 178.7(3) . .
C17 C18 C19 C20 0.8(5) . .
O4 C3 C2 C1 -178.3(3) 4_665 .
C4 C3 C2 C1 2.9(5) . .
N1 C8 C9 C10 2.0(5) . .
C7 C8 C9 C10 -178.1(3) . .
O1 C10 C9 C8 0.5(5) . .
C11 C10 C9 C8 179.5(3) . .
C15 C14 C13 O2 -3.1(5) . .
Ag1 C14 C13 O2 105.6(3) . .
C15 C14 C13 C12 176.3(3) . .
Ag1 C14 C13 C12 -75.1(3) . .
C20 O3 C23 C24 -159.8(3) . .
O4 C24 C23 O3 -75.6(3) . .
C5 C6 C1 C2 -4.1(5) . .
N1 C6 C1 C2 178.8(3) . .
C3 C2 C1 C6 0.6(5) . .
O3 C20 C21 C22 -179.3(3) . .
C19 C20 C21 C22 0.8(6) . .
C17 C22 C21 C20 0.5(6) . .
